data_4107859
loop_
_publ_author_name
'Shaobin Miao'
'Scott M. Brombosz'
'Paul V. R. Schleyer'
'Judy I. Wu'
'Stephen Barlow'
'Seth R. Marder'
'Kenneth I. Hardcastle'
'Uwe H. F. Bunz'

_publ_section_title
;
 AreN,N-Dihydrodiazatetracene Derivatives Antiaromatic?
;
_journal_name_full 'Journal of the American Chemical Society'
_journal_page_first 7339
_journal_page_last 7344
_journal_paper_doi 10.1021/ja077614p
_journal_volume 130
_journal_year 2008
_chemical_formula_moiety 'C32 H38 N2 Si2'
_chemical_formula_sum 'C32 H38 N2 Si2'
_chemical_formula_weight 506.82
_chemical_name_systematic
;

 ?

;
_space_group_IT_number 15
_symmetry_cell_setting monoclinic
_symmetry_space_group_name_Hall '-C 2yc'
_symmetry_space_group_name_H-M 'C 1 2/c 1'
_atom_sites_solution_hydrogens geom
_atom_sites_solution_primary direct
_atom_sites_solution_secondary difmap
_audit_creation_method SHELXL-97
_cell_angle_alpha 90.00
_cell_angle_beta 102.456(5)
_cell_angle_gamma 90.00
_cell_formula_units_Z 4
_cell_length_a 30.889(4)
_cell_length_b 13.6906(13)
_cell_length_c 7.2062(8)
_cell_measurement_reflns_used 676
_cell_measurement_temperature 173(2)
_cell_measurement_theta_max 49.61
_cell_measurement_theta_min 8.75
_cell_volume 2975.7(6)
_computing_cell_refinement 'Bruker SMART'
_computing_data_collection 'Bruker SMART'
_computing_data_reduction 'Bruker SAINT'
_computing_molecular_graphics 'Bruker SHELXTL'
_computing_publication_material 'Bruker SHELXTL'
_computing_structure_refinement 'SHELXL-97 (Sheldrick, 1997)'
_computing_structure_solution 'SHELXS-97 (Sheldrick, 1990)'
_diffrn_ambient_temperature 173(2)
_diffrn_measured_fraction_theta_full 0.748
_diffrn_measured_fraction_theta_max 0.748
_diffrn_measurement_device_type 'CCD area detector'
_diffrn_measurement_method 'phi and omega scans'
_diffrn_radiation_monochromator graphite
_diffrn_radiation_source 'fine-focus sealed tube'
_diffrn_radiation_type CuK\a
_diffrn_radiation_wavelength 1.54178
_diffrn_reflns_av_R_equivalents 0.0460
_diffrn_reflns_av_sigmaI/netI 0.0466
_diffrn_reflns_limit_h_max 30
_diffrn_reflns_limit_h_min -31
_diffrn_reflns_limit_k_max 15
_diffrn_reflns_limit_k_min -14
_diffrn_reflns_limit_l_max 6
_diffrn_reflns_limit_l_min -7
_diffrn_reflns_number 5871
_diffrn_reflns_theta_full 65.97
_diffrn_reflns_theta_max 65.97
_diffrn_reflns_theta_min 8.75
_exptl_absorpt_coefficient_mu 1.235
_exptl_absorpt_correction_T_max 0.9639
_exptl_absorpt_correction_T_min 0.7477
_exptl_absorpt_correction_type multi-scan
_exptl_absorpt_process_details SADABS
_exptl_crystal_colour red
_exptl_crystal_density_diffrn 1.131
_exptl_crystal_description irreg
_exptl_crystal_F_000 1088
_exptl_crystal_size_max 0.25
_exptl_crystal_size_mid 0.12
_exptl_crystal_size_min 0.03
_refine_diff_density_max 0.785
_refine_diff_density_min -0.330
_refine_diff_density_rms 0.071
_refine_ls_extinction_method none
_refine_ls_goodness_of_fit_ref 1.076
_refine_ls_hydrogen_treatment constr
_refine_ls_matrix_type full
_refine_ls_number_parameters 163
_refine_ls_number_reflns 1947
_refine_ls_number_restraints 0
_refine_ls_restrained_S_all 1.076
_refine_ls_R_factor_all 0.1282
_refine_ls_R_factor_gt 0.0883
_refine_ls_shift/su_max 0.011
_refine_ls_shift/su_mean 0.000
_refine_ls_structure_factor_coef Fsqd
_refine_ls_weighting_details 'calc w=1/[\s^2^(Fo^2^)+(0.1000P)^2^+12.0000P] where P=(Fo^2^+2Fc^2^)/3'
_refine_ls_weighting_scheme calc
_refine_ls_wR_factor_gt 0.2224
_refine_ls_wR_factor_ref 0.2471
_reflns_number_gt 1233
_reflns_number_total 1947
_reflns_threshold_expression >2sigma(I)
_cod_data_source_file ja077614p-file002.cif
_cod_data_source_block 5b
_cod_database_code 4107859

loop_
_symmetry_equiv_pos_as_xyz
'x, y, z'
'-x, y, -z+1/2'
'x+1/2, y+1/2, z'
'-x+1/2, y+1/2, -z+1/2'
'-x, -y, -z'
'x, -y, z-1/2'
'-x+1/2, -y+1/2, -z'
'x+1/2, -y+1/2, z-1/2'

loop_
_atom_site_label
_atom_site_type_symbol
_atom_site_fract_x
_atom_site_fract_y
_atom_site_fract_z
_atom_site_U_iso_or_equiv
_atom_site_adp_type
_atom_site_occupancy
_atom_site_symmetry_multiplicity
_atom_site_calc_flag
_atom_site_refinement_flags
C1 C 0.4783(2) 1.0523(4) 0.6906(8) 0.0587(18) Uani 1 1 d .
H1 H 0.4638 1.1126 0.6530 0.070 Uiso 1 1 calc R
C2 C 0.4577(2) 0.9683(4) 0.6317(8) 0.0514(15) Uani 1 1 d .
H2 H 0.4291 0.9699 0.5501 0.062 Uiso 1 1 calc R
C3 C 0.47791(17) 0.8762(4) 0.6892(7) 0.0432(14) Uani 1 1 d .
C4 C 0.45771(18) 0.7867(4) 0.6256(7) 0.0437(14) Uani 1 1 d .
C5 C 0.47837(17) 0.6974(4) 0.6896(7) 0.0403(14) Uani 1 1 d .
C6 C 0.47799(18) 0.5305(4) 0.6914(8) 0.0447(14) Uani 1 1 d .
C7 C 0.4569(2) 0.4388(4) 0.6355(8) 0.0567(17) Uani 1 1 d .
H7 H 0.4279 0.4372 0.5573 0.068 Uiso 1 1 calc R
C8 C 0.4782(2) 0.3549(4) 0.6934(9) 0.065(2) Uani 1 1 d .
H8 H 0.4636 0.2945 0.6578 0.078 Uiso 1 1 calc R
C9 C 0.4155(2) 0.7853(4) 0.4932(8) 0.0486(15) Uani 1 1 d .
C10 C 0.3816(2) 0.7840(4) 0.3746(9) 0.0548(16) Uani 1 1 d .
C11 C 0.3303(3) 0.8528(8) -0.0026(13) 0.117(3) Uani 1 1 d .
H11A H 0.3011 0.8482 -0.0918 0.141 Uiso 1 1 calc R
H11B H 0.3329 0.9201 0.0489 0.141 Uiso 1 1 calc R
C12 C 0.3637(3) 0.8406(8) -0.1106(13) 0.112(3) Uani 1 1 d .
H12A H 0.3924 0.8629 -0.0359 0.168 Uiso 1 1 d R
H12B H 0.3559 0.8790 -0.2278 0.168 Uiso 1 1 d R
H12C H 0.3658 0.7714 -0.1424 0.168 Uiso 1 1 d R
C13 C 0.2833(3) 0.7936(7) 0.3134(13) 0.110(3) Uani 1 1 d .
H13A H 0.2554 0.7778 0.2214 0.132 Uiso 1 1 calc R
H13B H 0.2855 0.7482 0.4219 0.132 Uiso 1 1 calc R
C14 C 0.2790(3) 0.8947(6) 0.3852(13) 0.103(3) Uani 1 1 d .
H14A H 0.3037 0.9080 0.4927 0.155 Uiso 1 1 d R
H14B H 0.2509 0.8992 0.4273 0.155 Uiso 1 1 d R
H14C H 0.2791 0.9427 0.2845 0.155 Uiso 1 1 d R
C15 C 0.3276(4) 0.6394(7) 0.1179(15) 0.129(4) Uani 1 1 d .
H15A H 0.2981 0.6270 0.0354 0.155 Uiso 1 1 calc R
H15B H 0.3499 0.6309 0.0389 0.155 Uiso 1 1 calc R
C16 C 0.3360(3) 0.5633(6) 0.2718(12) 0.105(3) Uani 1 1 d .
H16A H 0.3158 0.5760 0.3569 0.158 Uiso 1 1 d R
H16B H 0.3667 0.5690 0.3431 0.158 Uiso 1 1 d R
H16C H 0.3309 0.4972 0.2193 0.158 Uiso 1 1 d R
N1 N 0.45675(15) 0.6135(3) 0.6305(6) 0.0440(12) Uani 1 1 d .
Si1 Si 0.32951(6) 0.76785(13) 0.1990(2) 0.0575(6) Uani 1 1 d .

loop_
_atom_site_aniso_label
_atom_site_aniso_U_11
_atom_site_aniso_U_22
_atom_site_aniso_U_33
_atom_site_aniso_U_23
_atom_site_aniso_U_13
_atom_site_aniso_U_12
C1 0.076(6) 0.051(3) 0.049(5) 0.003(3) 0.012(3) 0.009(3)
C2 0.057(4) 0.058(4) 0.038(4) 0.000(3) 0.008(3) 0.007(3)
C3 0.046(4) 0.054(3) 0.028(4) -0.005(2) 0.005(2) 0.002(3)
C4 0.045(4) 0.055(3) 0.031(3) -0.002(2) 0.007(2) 0.001(3)
C5 0.042(4) 0.051(3) 0.028(4) 0.001(2) 0.009(2) 0.000(2)
C6 0.052(4) 0.050(3) 0.035(4) -0.002(3) 0.016(2) -0.004(3)
C7 0.070(5) 0.055(4) 0.047(4) -0.008(3) 0.019(3) -0.011(3)
C8 0.092(7) 0.052(3) 0.058(5) -0.004(3) 0.033(4) -0.013(3)
C9 0.047(5) 0.057(3) 0.040(4) -0.001(3) 0.004(3) 0.003(3)
C10 0.052(5) 0.061(4) 0.048(4) -0.001(3) 0.004(3) 0.004(3)
C11 0.087(8) 0.162(9) 0.089(7) 0.024(6) -0.012(5) -0.003(6)
C12 0.083(8) 0.175(9) 0.079(7) 0.020(6) 0.018(5) -0.011(6)
C13 0.084(7) 0.137(8) 0.102(7) -0.011(6) 0.002(5) -0.014(5)
C14 0.082(7) 0.088(6) 0.137(8) -0.012(5) 0.014(5) 0.010(5)
C15 0.115(9) 0.107(7) 0.137(9) -0.003(6) -0.039(6) -0.010(6)
C16 0.134(8) 0.071(5) 0.094(7) 0.011(4) -0.010(5) -0.009(5)
N1 0.046(3) 0.053(3) 0.033(3) 0.000(2) 0.0093(19) -0.005(2)
Si1 0.0493(12) 0.0708(11) 0.0453(11) 0.0008(8) -0.0059(7) -0.0020(9)

loop_
_atom_type_symbol
_atom_type_description
_atom_type_scat_dispersion_real
_atom_type_scat_dispersion_imag
_atom_type_scat_source
C C 0.0181 0.0091 'International Tables Vol C Tables 4.2.6.8 and 6.1.1.4'
H H 0.0000 0.0000 'International Tables Vol C Tables 4.2.6.8 and 6.1.1.4'
N N 0.0311 0.0180 'International Tables Vol C Tables 4.2.6.8 and 6.1.1.4'
Si Si 0.2541 0.3302 'International Tables Vol C Tables 4.2.6.8 and 6.1.1.4'

loop_
_geom_angle_atom_site_label_1
_geom_angle_atom_site_label_2
_geom_angle_atom_site_label_3
_geom_angle
_geom_angle_site_symmetry_1
_geom_angle_site_symmetry_3
C2 C1 C1 120.7(4) . 2_656
C2 C1 H1 119.7 . .
C1 C1 H1 119.7 2_656 .
C1 C2 C3 121.3(6) . .
C1 C2 H2 119.4 . .
C3 C2 H2 119.4 . .
C4 C3 C2 122.6(5) . .
C4 C3 C3 119.3(3) . 2_656
C2 C3 C3 118.0(3) . 2_656
C3 C4 C5 120.8(5) . .
C3 C4 C9 120.1(5) . .
C5 C4 C9 119.1(5) . .
N1 C5 C4 118.4(5) . .
N1 C5 C5 121.8(3) . 2_656
C4 C5 C5 119.8(3) . 2_656
N1 C6 C7 119.5(5) . .
N1 C6 C6 121.8(3) . 2_656
C7 C6 C6 118.7(4) . 2_656
C8 C7 C6 120.0(6) . .
C8 C7 H7 120.0 . .
C6 C7 H7 120.0 . .
C7 C8 C8 121.3(4) . 2_656
C7 C8 H8 119.4 . .
C8 C8 H8 119.4 2_656 .
C10 C9 C4 176.3(7) . .
C9 C10 Si1 173.8(5) . .
C12 C11 Si1 118.9(7) . .
C12 C11 H11A 107.6 . .
Si1 C11 H11A 107.6 . .
C12 C11 H11B 107.6 . .
Si1 C11 H11B 107.6 . .
H11A C11 H11B 107.0 . .
C11 C12 H12A 109.7 . .
C11 C12 H12B 109.4 . .
H12A C12 H12B 109.5 . .
C11 C12 H12C 109.3 . .
H12A C12 H12C 109.5 . .
H12B C12 H12C 109.5 . .
C14 C13 Si1 118.1(7) . .
C14 C13 H13A 107.8 . .
Si1 C13 H13A 107.8 . .
C14 C13 H13B 107.8 . .
Si1 C13 H13B 107.8 . .
H13A C13 H13B 107.1 . .
C13 C14 H14A 109.5 . .
C13 C14 H14B 108.5 . .
H14A C14 H14B 109.5 . .
C13 C14 H14C 110.4 . .
H14A C14 H14C 109.5 . .
H14B C14 H14C 109.5 . .
C16 C15 Si1 115.9(7) . .
C16 C15 H15A 108.3 . .
Si1 C15 H15A 108.3 . .
C16 C15 H15B 108.3 . .
Si1 C15 H15B 108.3 . .
H15A C15 H15B 107.4 . .
C15 C16 H16A 108.0 . .
C15 C16 H16B 108.9 . .
H16A C16 H16B 109.5 . .
C15 C16 H16C 111.5 . .
H16A C16 H16C 109.5 . .
H16B C16 H16C 109.5 . .
C6 N1 C5 116.4(5) . .
C10 Si1 C13 108.6(4) . .
C10 Si1 C15 107.2(3) . .
C13 Si1 C15 110.6(5) . .
C10 Si1 C11 107.8(4) . .
C13 Si1 C11 111.9(5) . .
C15 Si1 C11 110.6(5) . .

loop_
_geom_bond_atom_site_label_1
_geom_bond_atom_site_label_2
_geom_bond_distance
_geom_bond_site_symmetry_2
C1 C2 1.337(8) .
C1 C1 1.429(12) 2_656
C1 H1 0.9500 .
C2 C3 1.427(7) .
C2 H2 0.9500 .
C3 C4 1.407(7) .
C3 C3 1.454(10) 2_656
C4 C5 1.411(7) .
C4 C9 1.440(7) .
C5 N1 1.350(6) .
C5 C5 1.429(10) 2_656
C6 N1 1.338(7) .
C6 C7 1.432(8) .
C6 C6 1.438(11) 2_656
C7 C8 1.343(8) .
C7 H7 0.9500 .
C8 C8 1.418(13) 2_656
C8 H8 0.9500 .
C9 C10 1.201(8) .
C10 Si1 1.833(6) .
C11 C12 1.431(11) .
C11 Si1 1.865(9) .
C11 H11A 0.9900 .
C11 H11B 0.9900 .
C12 H12A 0.9800 .
C12 H12B 0.9800 .
C12 H12C 0.9800 .
C13 C14 1.493(11) .
C13 Si1 1.831(10) .
C13 H13A 0.9900 .
C13 H13B 0.9900 .
C14 H14A 0.9800 .
C14 H14B 0.9800 .
C14 H14C 0.9800 .
C15 C16 1.503(11) .
C15 Si1 1.851(9) .
C15 H15A 0.9900 .
C15 H15B 0.9900 .
C16 H16A 0.9800 .
C16 H16B 0.9800 .
C16 H16C 0.9800 .

loop_
_geom_torsion_atom_site_label_1
_geom_torsion_atom_site_label_2
_geom_torsion_atom_site_label_3
_geom_torsion_atom_site_label_4
_geom_torsion
_geom_torsion_site_symmetry_1
_geom_torsion_site_symmetry_4
C1 C1 C2 C3 1.6(11) 2_656 .
C1 C2 C3 C4 -178.2(6) . .
C1 C2 C3 C3 -1.3(10) . 2_656
C2 C3 C4 C5 -178.4(5) . .
C3 C3 C4 C5 4.7(9) 2_656 .
C2 C3 C4 C9 1.7(8) . .
C3 C3 C4 C9 -175.1(6) 2_656 .
C3 C4 C5 N1 177.2(5) . .
C9 C4 C5 N1 -2.9(8) . .
C3 C4 C5 C5 -4.2(9) . 2_656
C9 C4 C5 C5 175.6(6) . 2_656
N1 C6 C7 C8 179.1(6) . .
C6 C6 C7 C8 0.4(10) 2_656 .
C6 C7 C8 C8 -1.4(11) . 2_656
C3 C4 C9 C10 92(9) . .
C5 C4 C9 C10 -88(9) . .
C4 C9 C10 Si1 100(10) . .
C7 C6 N1 C5 179.6(5) . .
C6 C6 N1 C5 -1.8(9) 2_656 .
C4 C5 N1 C6 178.6(5) . .
C5 C5 N1 C6 0.1(9) 2_656 .
C9 C10 Si1 C13 93(6) . .
C9 C10 Si1 C15 -27(6) . .
C9 C10 Si1 C11 -146(6) . .
C14 C13 Si1 C10 63.6(8) . .
C14 C13 Si1 C15 -179.0(7) . .
C14 C13 Si1 C11 -55.2(8) . .
C16 C15 Si1 C10 51.0(9) . .
C16 C15 Si1 C13 -67.2(9) . .
C16 C15 Si1 C11 168.3(8) . .
C12 C11 Si1 C10 62.4(9) . .
C12 C11 Si1 C13 -178.3(8) . .
C12 C11 Si1 C15 -54.5(10) . .
